data_7227175
loop_
_publ_author_name
'Zabala-Lekuona, A.'
'Cepeda, J.'
'Oyarzabal, I.'
'Rodr\'iguez-Di\'eguez, A.'
'Garc\'ia, J. A.'
'Seco, J. M.'
'Colacio, E.'

_publ_section_title
;
 Rational design of triple-bridged dinuclear ZnIILnIII-based complexes: a
 structural, magnetic and luminescence study
;
_journal_issue 2
_journal_name_full CrystEngComm
_journal_page_first 256
_journal_paper_doi 10.1039/C6CE02240E
_journal_volume 19
_journal_year 2017
_chemical_formula_moiety 'C24 H33 Er N4 O12 Zn'
_chemical_formula_sum 'C24 H33 Er N4 O12 Zn'
_chemical_formula_weight 802.17
_chemical_name_systematic
;
 ?
;
_space_group_crystal_system triclinic
_space_group_IT_number 2
_space_group_name_Hall '-P 1'
_space_group_name_H-M_alt 'P -1'
_symmetry_space_group_name_Hall '-P 1'
_symmetry_space_group_name_H-M 'P -1'
_atom_sites_solution_hydrogens geom
_audit_creation_method SHELXL-2014
_audit_update_record
;
2016-10-24 deposited with the CCDC.
2016-11-24 downloaded from the CCDC.
;
_cell_angle_alpha 82.789(3)
_cell_angle_beta 79.834(3)
_cell_angle_gamma 63.148(4)
_cell_formula_units_Z 4
_cell_length_a 11.2780(4)
_cell_length_b 11.6650(5)
_cell_length_c 25.6084(8)
_cell_measurement_reflns_used 13438
_cell_measurement_temperature 100(2)
_cell_measurement_theta_max 28.0660
_cell_measurement_theta_min 1.6070
_cell_volume 2954.5(2)
_computing_cell_refinement 'CrysAlisPro, Agilent Technologies'
_computing_data_collection 'CrysAlisPro, Agilent Technologies'
_computing_data_reduction 'CrysAlisPro, Agilent Technologies'
_computing_molecular_graphics 'SHELXL-2014 (Sheldrick, 2014)'
_computing_structure_refinement 'SHELXL-2014 (Sheldrick, 2014)'
_computing_structure_solution 'SHELXL-2014 (Sheldrick, 2014)'
_diffrn_ambient_temperature 100(2)
_diffrn_measured_fraction_theta_full 1.000
_diffrn_measured_fraction_theta_max 0.889
_diffrn_measurement_device_type 'SuperNova, Single source at offset, Eos'
_diffrn_measurement_method '\w scans'
_diffrn_radiation_type MoK\a
_diffrn_radiation_wavelength 0.71073
_diffrn_reflns_av_R_equivalents 0.0208
_diffrn_reflns_av_unetI/netI 0.0373
_diffrn_reflns_Laue_measured_fraction_full 1.000
_diffrn_reflns_Laue_measured_fraction_max 0.889
_diffrn_reflns_limit_h_max 14
_diffrn_reflns_limit_h_min -14
_diffrn_reflns_limit_k_max 15
_diffrn_reflns_limit_k_min -12
_diffrn_reflns_limit_l_max 34
_diffrn_reflns_limit_l_min -33
_diffrn_reflns_number 22375
_diffrn_reflns_point_group_measured_fraction_full 1.000
_diffrn_reflns_point_group_measured_fraction_max 0.889
_diffrn_reflns_theta_full 25.242
_diffrn_reflns_theta_max 28.259
_diffrn_reflns_theta_min 1.618
_exptl_absorpt_coefficient_mu 3.699
_exptl_absorpt_correction_T_max 1.00000
_exptl_absorpt_correction_T_min 0.89976
_exptl_absorpt_correction_type multi-scan
_exptl_absorpt_process_details 'CrysAlisPro, Agilent Technologies'
_exptl_crystal_colour pink
_exptl_crystal_density_diffrn 1.803
_exptl_crystal_description prismatic
_exptl_crystal_F_000 1596
_exptl_crystal_size_max 0.2276
_exptl_crystal_size_mid 0.1430
_exptl_crystal_size_min 0.0630
_refine_diff_density_max 0.990
_refine_diff_density_min -0.859
_refine_diff_density_rms 0.101
_refine_ls_extinction_method none
_refine_ls_goodness_of_fit_ref 1.028
_refine_ls_hydrogen_treatment constr
_refine_ls_matrix_type full
_refine_ls_number_parameters 771
_refine_ls_number_reflns 12975
_refine_ls_number_restraints 0
_refine_ls_restrained_S_all 1.028
_refine_ls_R_factor_all 0.0313
_refine_ls_R_factor_gt 0.0262
_refine_ls_shift/su_max 0.003
_refine_ls_shift/su_mean 0.000
_refine_ls_structure_factor_coef Fsqd
_refine_ls_weighting_details 'w=1/[\s^2^(Fo^2^)+(0.0154P)^2^+3.5433P] where P=(Fo^2^+2Fc^2^)/3'
_refine_ls_weighting_scheme calc
_refine_ls_wR_factor_gt 0.0536
_refine_ls_wR_factor_ref 0.0560
_reflns_Friedel_coverage 0.000
_reflns_number_gt 11603
_reflns_number_total 12975
_reflns_threshold_expression 'I > 2\s(I)'
_cod_data_source_file c6ce02240e2.cif
_cod_data_source_block Compound10
_cod_depositor_comments 'Adding full bibliography for 7227173--7227176.cif.'
_cod_database_code 7227175
_shelx_space_group_comment
;
The symmetry employed for this shelxl refinement is uniquely defined
by the following loop, which should always be used as a source of
symmetry information in preference to the above space-group names.
They are only intended as comments.
;
_shelxl_version_number 2014-3

loop_
_space_group_symop_operation_xyz
'x, y, z'
'-x, -y, -z'

loop_
_atom_site_label
_atom_site_type_symbol
_atom_site_fract_x
_atom_site_fract_y
_atom_site_fract_z
_atom_site_U_iso_or_equiv
_atom_site_adp_type
_atom_site_occupancy
_atom_site_site_symmetry_order
_atom_site_calc_flag
_atom_site_refinement_flags_posn
_atom_site_refinement_flags_adp
Er2 Er 0.80426(2) 1.22806(2) 0.38161(2) 0.01434(4) Uani 1 1 d . .
Zn2 Zn 0.62407(3) 1.54604(3) 0.37625(2) 0.01490(8) Uani 1 1 d . .
O2B O 0.7612(2) 1.2050(2) 0.29042(8) 0.0179(5) Uani 1 1 d . .
O1B O 0.6165(2) 1.38612(19) 0.35641(8) 0.0158(4) Uani 1 1 d . .
O4B O 0.9455(2) 1.2245(2) 0.45035(8) 0.0179(5) Uani 1 1 d . .
O3B O 0.7120(2) 1.4036(2) 0.43138(8) 0.0176(5) Uani 1 1 d . .
O1E O 0.7709(2) 1.5563(2) 0.32381(8) 0.0203(5) Uani 1 1 d . .
Er1 Er 0.78094(2) 0.86828(2) 0.13009(2) 0.01358(4) Uani 1 1 d . .
Zn1 Zn 0.49255(3) 0.86438(3) 0.12305(2) 0.01506(8) Uani 1 1 d . .
C17A C 0.3328(4) 1.1627(4) 0.36104(14) 0.0335(9) Uani 1 1 d . .
H1AA H 0.3762 1.1021 0.3886 0.050 Uiso 1 1 calc R U
H1AB H 0.2385 1.1855 0.3672 0.050 Uiso 1 1 calc R U
H1AC H 0.3459 1.2384 0.3610 0.050 Uiso 1 1 calc R U
O3A O 0.6488(2) 0.8691(2) 0.07092(8) 0.0158(4) Uani 1 1 d . .
O2A O 0.7232(2) 0.9122(2) 0.22922(8) 0.0173(5) Uani 1 1 d . .
O1A O 0.5635(2) 0.9651(2) 0.15814(8) 0.0181(5) Uani 1 1 d . .
O8A O 0.9721(2) 0.7010(2) 0.16717(9) 0.0214(5) Uani 1 1 d . .
O2E O 0.9039(2) 1.3448(2) 0.32967(8) 0.0204(5) Uani 1 1 d . .
O5B O 0.7587(2) 1.1214(2) 0.46308(9) 0.0235(5) Uani 1 1 d . .
O1D O 0.5524(2) 0.6980(2) 0.16385(9) 0.0229(5) Uani 1 1 d . .
O4A O 0.91093(19) 0.7539(2) 0.04899(8) 0.0175(5) Uani 1 1 d . .
O2D O 0.7599(2) 0.6823(2) 0.15509(9) 0.0241(5) Uani 1 1 d . .
O6A O 0.8108(2) 1.0192(2) 0.06040(9) 0.0233(5) Uani 1 1 d . .
O6B O 0.6370(2) 1.1430(2) 0.40335(10) 0.0317(6) Uani 1 1 d . .
O5A O 0.7404(3) 1.0878(2) 0.13918(9) 0.0300(6) Uani 1 1 d . .
N4B N 0.6743(3) 1.0925(3) 0.44747(11) 0.0214(6) Uani 1 1 d . .
O9A O 0.9942(2) 0.8720(2) 0.13917(10) 0.0288(6) Uani 1 1 d . .
O10A O 1.1643(2) 0.7020(3) 0.16680(11) 0.0366(6) Uani 1 1 d . .
O10B O 1.0906(2) 0.8794(2) 0.32586(11) 0.0382(7) Uani 1 1 d . .
N2B N 0.5770(3) 1.6951(3) 0.42801(10) 0.0207(6) Uani 1 1 d . .
O8B O 1.0284(2) 1.0760(2) 0.34701(11) 0.0334(6) Uani 1 1 d . .
O7B O 0.6318(3) 1.0217(2) 0.47457(10) 0.0339(6) Uani 1 1 d . .
N1A N 0.2951(2) 0.9920(2) 0.15113(10) 0.0173(6) Uani 1 1 d . .
N2A N 0.4099(2) 0.8201(3) 0.06347(10) 0.0184(6) Uani 1 1 d . .
C16A C 0.6999(3) 0.7939(3) 0.02916(12) 0.0145(6) Uani 1 1 d . .
N4A N 0.7702(3) 1.1126(3) 0.09021(12) 0.0248(6) Uani 1 1 d . .
N1B N 0.4336(3) 1.6615(2) 0.35214(10) 0.0193(6) Uani 1 1 d . .
C12A C 0.6799(3) 0.6974(3) -0.04462(13) 0.0210(7) Uani 1 1 d . .
H7BA H 0.6260 0.6851 -0.0648 0.025 Uiso 1 1 calc R U
C11A C 0.6185(3) 0.7773(3) -0.00182(12) 0.0167(6) Uani 1 1 d . .
N3A N 1.0476(3) 0.7563(3) 0.15827(11) 0.0224(6) Uani 1 1 d . .
N3B N 1.0081(3) 0.9772(3) 0.34733(12) 0.0289(7) Uani 1 1 d . .
O9B O 0.8925(3) 0.9905(3) 0.36788(12) 0.0497(8) Uani 1 1 d . .
C2E C 0.8792(3) 1.4567(3) 0.31122(12) 0.0189(7) Uani 1 1 d . .
C14A C 0.8978(3) 0.6543(3) -0.02706(12) 0.0200(7) Uani 1 1 d . .
H1CA H 0.9906 0.6147 -0.0354 0.024 Uiso 1 1 calc R U
C2D C 0.6766(3) 0.6360(3) 0.16690(13) 0.0221(7) Uani 1 1 d . .
C15A C 0.8393(3) 0.7306(3) 0.01567(12) 0.0173(6) Uani 1 1 d . .
C3A C 0.5310(3) 1.0316(3) 0.29626(12) 0.0194(7) Uani 1 1 d . .
H6AA H 0.5861 1.0162 0.3219 0.023 Uiso 1 1 calc R U
C10A C 0.4673(3) 0.8509(3) 0.00951(12) 0.0191(7) Uani 1 1 d . .
H7AA H 0.4428 0.9423 0.0059 0.023 Uiso 1 1 calc R U
H7AB H 0.4276 0.8319 -0.0169 0.023 Uiso 1 1 calc R U
C10B C 0.5688(3) 1.6420(3) 0.48420(12) 0.0208(7) Uani 1 1 d . .
H0BA H 0.5031 1.6080 0.4899 0.025 Uiso 1 1 calc R U
H0BB H 0.5380 1.7113 0.5080 0.025 Uiso 1 1 calc R U
C1E C 0.9848(3) 1.4769(3) 0.27154(14) 0.0281(8) Uani 1 1 d . .
H1BA H 0.9446 1.5290 0.2415 0.042 Uiso 1 1 calc R U
H1BB H 1.0537 1.3952 0.2599 0.042 Uiso 1 1 calc R U
H1BC H 1.0233 1.5195 0.2879 0.042 Uiso 1 1 calc R U
C11B C 0.7010(3) 1.5374(3) 0.49785(12) 0.0175(6) Uani 1 1 d . .
C2A C 0.5858(3) 0.9841(3) 0.24621(12) 0.0159(6) Uani 1 1 d . .
C1A C 0.5055(3) 1.0085(3) 0.20690(12) 0.0172(6) Uani 1 1 d . .
C2B C 0.6339(3) 1.2930(3) 0.27741(12) 0.0167(6) Uani 1 1 d . .
C3B C 0.5826(3) 1.2889(3) 0.23315(13) 0.0202(7) Uani 1 1 d . .
H6BA H 0.6312 1.2227 0.2100 0.024 Uiso 1 1 calc R U
C1B C 0.5621(3) 1.3888(3) 0.31373(12) 0.0159(6) Uani 1 1 d . .
C15B C 0.8893(3) 1.3287(3) 0.48280(12) 0.0159(6) Uani 1 1 d . .
C16B C 0.7655(3) 1.4239(3) 0.47017(12) 0.0165(6) Uani 1 1 d . .
C14B C 0.9460(3) 1.3424(3) 0.52394(13) 0.0214(7) Uani 1 1 d . .
H1DA H 1.0268 1.2769 0.5327 0.026 Uiso 1 1 calc R U
C6B C 0.4369(3) 1.4856(3) 0.30383(13) 0.0178(6) Uani 1 1 d . .
C9A C 0.2624(3) 0.9070(3) 0.07348(13) 0.0231(7) Uani 1 1 d . .
H3DA H 0.2174 0.8599 0.0950 0.028 Uiso 1 1 calc R U
H3DB H 0.2268 0.9330 0.0399 0.028 Uiso 1 1 calc R U
C9B C 0.4436(4) 1.7973(3) 0.41615(14) 0.0294(8) Uani 1 1 d . .
H4DA H 0.4567 1.8565 0.3882 0.035 Uiso 1 1 calc R U
H4DB H 0.3959 1.8455 0.4476 0.035 Uiso 1 1 calc R U
C8B C 0.3601(3) 1.7418(3) 0.39906(13) 0.0272(8) Uani 1 1 d . .
H5DA H 0.3392 1.6894 0.4282 0.033 Uiso 1 1 calc R U
H5DB H 0.2764 1.8111 0.3899 0.033 Uiso 1 1 calc R U
C6A C 0.3666(3) 1.0785(3) 0.21800(13) 0.0199(7) Uani 1 1 d . .
C5A C 0.3119(3) 1.1235(3) 0.26911(13) 0.0232(7) Uani 1 1 d . .
H7DA H 0.2193 1.1685 0.2773 0.028 Uiso 1 1 calc R U
C8A C 0.2330(3) 1.0259(3) 0.10148(13) 0.0233(7) Uani 1 1 d . .
H2AA H 0.2671 1.0793 0.0779 0.028 Uiso 1 1 calc R U
H2AB H 0.1367 1.0752 0.1099 0.028 Uiso 1 1 calc R U
C13A C 0.8184(3) 0.6357(3) -0.05809(13) 0.0225(7) Uani 1 1 d . .
C4A C 0.3922(3) 1.1028(3) 0.30780(13) 0.0225(7) Uani 1 1 d . .
C12B C 0.7627(3) 1.5502(3) 0.53796(13) 0.0224(7) Uani 1 1 d . .
H9AA H 0.7218 1.6262 0.5558 0.027 Uiso 1 1 calc R U
C32A C 0.4321(3) 0.6844(3) 0.06703(14) 0.0265(8) Uani 1 1 d . .
H3CA H 0.5265 0.6290 0.0605 0.040 Uiso 1 1 calc R U
H3CB H 0.3875 0.6723 0.0410 0.040 Uiso 1 1 calc R U
H3CC H 0.3965 0.6638 0.1019 0.040 Uiso 1 1 calc R U
C13B C 0.8825(3) 1.4540(3) 0.55221(13) 0.0230(7) Uani 1 1 d . .
C7A C 0.2835(3) 1.1087(3) 0.17335(13) 0.0234(7) Uani 1 1 d . .
H5CA H 0.1901 1.1612 0.1864 0.028 Uiso 1 1 calc R U
H5CB H 0.3117 1.1585 0.1452 0.028 Uiso 1 1 calc R U
C31A C 0.2308(3) 0.9267(3) 0.19130(13) 0.0252(8) Uani 1 1 d . .
H6CA H 0.2573 0.8413 0.1809 0.038 Uiso 1 1 calc R U
H6CB H 0.1350 0.9745 0.1938 0.038 Uiso 1 1 calc R U
H6CC H 0.2583 0.9220 0.2252 0.038 Uiso 1 1 calc R U
C31B C 0.4430(3) 1.7426(3) 0.30410(13) 0.0238(7) Uani 1 1 d . .
H7CA H 0.5033 1.7780 0.3073 0.036 Uiso 1 1 calc R U
H7CB H 0.3558 1.8112 0.3001 0.036 Uiso 1 1 calc R U
H7CC H 0.4760 1.6913 0.2735 0.036 Uiso 1 1 calc R U
C7B C 0.3609(3) 1.5874(3) 0.34373(14) 0.0236(7) Uani 1 1 d . .
H8CA H 0.2758 1.6467 0.3319 0.028 Uiso 1 1 calc R U
H8CB H 0.3417 1.5467 0.3774 0.028 Uiso 1 1 calc R U
C4B C 0.4566(3) 1.3853(3) 0.22322(14) 0.0244(7) Uani 1 1 d . .
C5B C 0.3864(3) 1.4825(3) 0.25827(14) 0.0247(7) Uani 1 1 d . .
H1 H 0.3034 1.5473 0.2513 0.030 Uiso 1 1 calc R U
C21A C 0.8071(3) 0.8532(4) 0.27060(13) 0.0280(8) Uani 1 1 d . .
H2A H 0.7788 0.7944 0.2924 0.042 Uiso 1 1 calc R U
H2B H 0.7997 0.9186 0.2920 0.042 Uiso 1 1 calc R U
H2C H 0.8986 0.8074 0.2550 0.042 Uiso 1 1 calc R U
C41B C 1.0648(3) 1.1172(3) 0.46551(15) 0.0301(8) Uani 1 1 d . .
H3A H 1.0465 1.0879 0.5014 0.045 Uiso 1 1 calc R U
H3B H 1.1350 1.1435 0.4631 0.045 Uiso 1 1 calc R U
H3C H 1.0923 1.0487 0.4422 0.045 Uiso 1 1 calc R U
C41A C 1.0411(3) 0.7439(4) 0.02498(15) 0.0315(9) Uani 1 1 d . .
H5A H 1.0339 0.7883 -0.0094 0.047 Uiso 1 1 calc R U
H5B H 1.1031 0.6549 0.0212 0.047 Uiso 1 1 calc R U
H5C H 1.0727 0.7818 0.0471 0.047 Uiso 1 1 calc R U
C18A C 0.8833(4) 0.5530(4) -0.10532(14) 0.0323(9) Uani 1 1 d . .
H6A H 0.8343 0.5053 -0.1083 0.048 Uiso 1 1 calc R U
H6B H 0.9742 0.4942 -0.1007 0.048 Uiso 1 1 calc R U
H6C H 0.8827 0.6066 -0.1370 0.048 Uiso 1 1 calc R U
C32B C 0.6732(4) 1.7516(3) 0.41987(14) 0.0304(8) Uani 1 1 d . .
H7A H 0.7590 1.6873 0.4282 0.046 Uiso 1 1 calc R U
H7B H 0.6411 1.8219 0.4427 0.046 Uiso 1 1 calc R U
H7C H 0.6818 1.7824 0.3835 0.046 Uiso 1 1 calc R U
C1D C 0.7268(4) 0.4973(3) 0.18597(17) 0.0352(9) Uani 1 1 d . .
H8A H 0.6894 0.4915 0.2223 0.053 Uiso 1 1 calc R U
H8B H 0.8229 0.4584 0.1833 0.053 Uiso 1 1 calc R U
H8C H 0.7004 0.4533 0.1645 0.053 Uiso 1 1 calc R U
C18B C 0.9435(4) 1.4691(4) 0.59755(15) 0.0326(9) Uani 1 1 d . .
H9A H 0.9809 1.3885 0.6176 0.049 Uiso 1 1 calc R U
H9B H 0.8753 1.5333 0.6203 0.049 Uiso 1 1 calc R U
H9C H 1.0129 1.4951 0.5835 0.049 Uiso 1 1 calc R U
C17B C 0.4024(4) 1.3813(4) 0.17391(16) 0.0386(10) Uani 1 1 d . .
H10A H 0.4656 1.3797 0.1432 0.058 Uiso 1 1 calc R U
H10B H 0.3188 1.4561 0.1712 0.058 Uiso 1 1 calc R U
H10C H 0.3886 1.3053 0.1761 0.058 Uiso 1 1 calc R U
O7A O 0.7603(3) 1.2188(3) 0.07322(12) 0.0478(8) Uani 1 1 d . .
C21B C 0.8607(3) 1.1469(3) 0.24581(13) 0.0262(8) Uani 1 1 d . .
H8DA H 0.8586 1.2122 0.2186 0.039 Uiso 1 1 calc R U
H8DB H 0.8418 1.0850 0.2320 0.039 Uiso 1 1 calc R U
H8DC H 0.9479 1.1047 0.2571 0.039 Uiso 1 1 calc R U

loop_
_atom_site_aniso_label
_atom_site_aniso_U_11
_atom_site_aniso_U_22
_atom_site_aniso_U_33
_atom_site_aniso_U_23
_atom_site_aniso_U_13
_atom_site_aniso_U_12
Er2 0.01432(7) 0.01139(7) 0.01403(7) -0.00208(5) -0.00196(5) -0.00243(5)
Zn2 0.01726(17) 0.01171(17) 0.01188(17) -0.00218(13) -0.00049(14) -0.00314(14)
O2B 0.0141(10) 0.0175(11) 0.0170(11) -0.0034(9) -0.0022(9) -0.0017(9)
O1B 0.0176(11) 0.0135(10) 0.0143(10) -0.0026(9) -0.0033(9) -0.0040(9)
O4B 0.0156(10) 0.0145(11) 0.0213(11) -0.0040(9) -0.0051(9) -0.0029(9)
O3B 0.0216(11) 0.0154(11) 0.0130(10) -0.0024(9) -0.0048(9) -0.0046(9)
O1E 0.0221(11) 0.0170(11) 0.0181(11) -0.0016(9) 0.0014(9) -0.0067(9)
Er1 0.01330(7) 0.01691(7) 0.01227(7) -0.00221(5) -0.00137(5) -0.00793(6)
Zn1 0.01257(16) 0.01898(18) 0.01405(17) -0.00120(14) -0.00136(14) -0.00738(14)
C17A 0.039(2) 0.033(2) 0.0210(18) -0.0116(16) 0.0031(16) -0.0089(17)
O3A 0.0158(10) 0.0203(11) 0.0136(10) -0.0049(9) -0.0003(8) -0.0096(9)
O2A 0.0170(11) 0.0229(12) 0.0141(11) -0.0040(9) -0.0012(9) -0.0103(9)
O1A 0.0153(10) 0.0249(12) 0.0141(11) -0.0080(9) 0.0016(9) -0.0085(9)
O8A 0.0197(11) 0.0233(12) 0.0257(12) -0.0019(10) -0.0041(10) -0.0128(10)
O2E 0.0210(11) 0.0189(12) 0.0187(11) -0.0030(9) 0.0007(9) -0.0073(9)
O5B 0.0337(13) 0.0262(13) 0.0189(12) 0.0002(10) -0.0058(10) -0.0199(11)
O1D 0.0192(11) 0.0270(13) 0.0249(12) 0.0078(10) -0.0065(10) -0.0135(10)
O4A 0.0126(10) 0.0263(12) 0.0155(11) -0.0054(9) -0.0003(9) -0.0096(9)
O2D 0.0205(12) 0.0212(12) 0.0337(14) 0.0027(10) -0.0063(10) -0.0120(10)
O6A 0.0276(12) 0.0263(13) 0.0192(12) -0.0042(10) -0.0023(10) -0.0141(10)
O6B 0.0336(14) 0.0327(14) 0.0352(15) 0.0098(12) -0.0169(12) -0.0188(12)
O5A 0.0425(15) 0.0263(13) 0.0225(13) -0.0070(11) 0.0080(11) -0.0193(12)
N4B 0.0244(15) 0.0142(13) 0.0245(15) -0.0052(12) 0.0031(12) -0.0085(12)
O9A 0.0249(12) 0.0298(14) 0.0379(15) 0.0120(12) -0.0146(11) -0.0171(11)
O10A 0.0186(12) 0.0386(15) 0.0565(18) 0.0103(13) -0.0164(12) -0.0151(11)
O10B 0.0290(14) 0.0220(13) 0.0453(17) -0.0158(12) -0.0017(12) 0.0070(11)
N2B 0.0274(15) 0.0166(14) 0.0133(13) -0.0026(11) -0.0026(11) -0.0051(12)
O8B 0.0230(13) 0.0247(13) 0.0470(16) -0.0157(12) -0.0048(12) -0.0023(11)
O7B 0.0496(16) 0.0280(14) 0.0323(14) -0.0079(12) 0.0074(12) -0.0272(13)
N1A 0.0156(13) 0.0205(14) 0.0144(13) 0.0003(11) -0.0027(10) -0.0067(11)
N2A 0.0164(13) 0.0224(14) 0.0192(14) 0.0007(11) -0.0049(11) -0.0107(11)
C16A 0.0166(15) 0.0153(15) 0.0119(14) -0.0001(12) -0.0014(12) -0.0078(12)
N4A 0.0245(15) 0.0201(15) 0.0309(16) -0.0004(13) -0.0009(13) -0.0120(12)
N1B 0.0201(14) 0.0154(13) 0.0155(13) -0.0040(11) -0.0007(11) -0.0015(11)
C12A 0.0256(17) 0.0224(17) 0.0181(16) -0.0029(13) -0.0088(14) -0.0106(14)
C11A 0.0186(15) 0.0219(16) 0.0110(14) -0.0016(12) -0.0024(12) -0.0097(13)
N3A 0.0210(14) 0.0267(16) 0.0202(14) 0.0012(12) -0.0049(12) -0.0109(12)
N3B 0.0231(15) 0.0263(16) 0.0239(16) -0.0054(13) -0.0031(13) 0.0017(13)
O9B 0.0478(18) 0.0250(15) 0.061(2) -0.0096(14) 0.0235(15) -0.0116(13)
C2E 0.0220(16) 0.0207(17) 0.0151(15) -0.0027(13) -0.0018(13) -0.0102(14)
C14A 0.0161(15) 0.0197(16) 0.0166(16) -0.0029(13) -0.0035(13) -0.0003(13)
C2D 0.0235(17) 0.0255(18) 0.0213(17) 0.0037(14) -0.0056(14) -0.0147(15)
C15A 0.0180(15) 0.0196(16) 0.0144(15) 0.0014(13) -0.0049(12) -0.0080(13)
C3A 0.0272(17) 0.0182(16) 0.0157(15) -0.0029(13) -0.0037(13) -0.0118(14)
C10A 0.0198(16) 0.0241(17) 0.0159(15) -0.0015(13) -0.0039(13) -0.0112(14)
C10B 0.0269(17) 0.0166(16) 0.0131(15) -0.0057(13) 0.0012(13) -0.0047(13)
C1E 0.0266(18) 0.0251(18) 0.0258(19) 0.0029(15) 0.0036(15) -0.0089(15)
C11B 0.0214(16) 0.0158(15) 0.0135(15) -0.0018(12) 0.0007(13) -0.0072(13)
C2A 0.0171(15) 0.0140(15) 0.0184(15) -0.0031(12) 0.0019(12) -0.0094(12)
C1A 0.0197(16) 0.0175(16) 0.0154(15) -0.0054(13) 0.0030(12) -0.0100(13)
C2B 0.0189(15) 0.0128(15) 0.0183(16) 0.0010(12) -0.0051(13) -0.0064(12)
C3B 0.0271(17) 0.0160(16) 0.0205(16) -0.0013(13) -0.0054(14) -0.0112(14)
C1B 0.0170(15) 0.0150(15) 0.0175(15) 0.0009(12) -0.0025(12) -0.0090(12)
C15B 0.0184(15) 0.0156(15) 0.0155(15) -0.0016(12) 0.0010(12) -0.0101(13)
C16B 0.0208(16) 0.0192(16) 0.0106(14) -0.0016(12) 0.0009(12) -0.0106(13)
C14B 0.0181(16) 0.0253(18) 0.0213(17) -0.0009(14) -0.0034(13) -0.0099(14)
C6B 0.0156(15) 0.0156(15) 0.0209(16) 0.0024(13) -0.0039(13) -0.0062(12)
C9A 0.0146(15) 0.036(2) 0.0223(17) 0.0013(15) -0.0053(13) -0.0144(15)
C9B 0.039(2) 0.0163(17) 0.0174(17) -0.0031(14) -0.0037(15) 0.0019(15)
C8B 0.0274(18) 0.0197(17) 0.0189(17) -0.0026(14) 0.0006(14) 0.0023(14)
C6A 0.0212(16) 0.0165(16) 0.0192(16) -0.0037(13) -0.0004(13) -0.0060(13)
C5A 0.0224(17) 0.0201(17) 0.0215(17) -0.0043(14) 0.0045(14) -0.0063(14)
C8A 0.0153(15) 0.0304(19) 0.0199(17) 0.0001(14) -0.0034(13) -0.0063(14)
C13A 0.0232(17) 0.0214(17) 0.0183(16) -0.0066(14) -0.0065(14) -0.0032(14)
C4A 0.0290(18) 0.0165(16) 0.0193(17) -0.0067(13) 0.0036(14) -0.0088(14)
C12B 0.0294(18) 0.0209(17) 0.0175(16) -0.0031(13) 0.0006(14) -0.0124(15)
C32A 0.0284(18) 0.0269(19) 0.0303(19) 0.0003(15) -0.0046(15) -0.0179(15)
C13B 0.0247(17) 0.0297(19) 0.0188(16) -0.0047(14) -0.0033(14) -0.0147(15)
C7A 0.0196(16) 0.0224(17) 0.0222(17) -0.0040(14) 0.0004(14) -0.0045(14)
C31A 0.0197(16) 0.032(2) 0.0233(18) 0.0007(15) -0.0014(14) -0.0121(15)
C31B 0.0300(18) 0.0189(17) 0.0201(17) -0.0004(14) -0.0032(14) -0.0090(14)
C7B 0.0147(15) 0.0212(17) 0.0307(19) -0.0007(15) -0.0009(14) -0.0050(13)
C4B 0.0324(19) 0.0203(17) 0.0285(18) 0.0014(15) -0.0124(15) -0.0162(15)
C5B 0.0192(16) 0.0205(17) 0.036(2) 0.0027(15) -0.0123(15) -0.0085(14)
C21A 0.0210(17) 0.041(2) 0.0182(17) -0.0023(15) -0.0037(14) -0.0096(16)
C41B 0.0258(18) 0.0231(18) 0.033(2) -0.0072(16) -0.0131(16) 0.0013(15)
C41A 0.0195(17) 0.051(2) 0.029(2) -0.0136(18) 0.0041(15) -0.0195(17)
C18A 0.0300(19) 0.030(2) 0.0266(19) -0.0132(16) -0.0077(16) -0.0003(16)
C32B 0.050(2) 0.0215(18) 0.0239(18) -0.0025(15) -0.0007(17) -0.0210(17)
C1D 0.0294(19) 0.029(2) 0.054(3) 0.0130(18) -0.0138(18) -0.0194(17)
C18B 0.032(2) 0.040(2) 0.030(2) -0.0101(17) -0.0100(16) -0.0156(17)
C17B 0.051(2) 0.027(2) 0.043(2) -0.0014(18) -0.029(2) -0.0144(18)
O7A 0.0605(19) 0.0247(15) 0.0555(19) 0.0032(14) 0.0108(16) -0.0243(14)
C21B 0.0241(17) 0.0248(18) 0.0188(17) -0.0056(14) 0.0025(14) -0.0022(14)

loop_
_atom_type_symbol
_atom_type_description
_atom_type_scat_dispersion_real
_atom_type_scat_dispersion_imag
_atom_type_scat_source
C C 0.0033 0.0016 'International Tables Vol C Tables 4.2.6.8 and 6.1.1.4'
H H 0.0000 0.0000 'International Tables Vol C Tables 4.2.6.8 and 6.1.1.4'
N N 0.0061 0.0033 'International Tables Vol C Tables 4.2.6.8 and 6.1.1.4'
O O 0.0106 0.0060 'International Tables Vol C Tables 4.2.6.8 and 6.1.1.4'
Er Er -0.2586 4.9576 'International Tables Vol C Tables 4.2.6.8 and 6.1.1.4'
Zn Zn 0.2839 1.4301 'International Tables Vol C Tables 4.2.6.8 and 6.1.1.4'

loop_
_geom_angle_atom_site_label_1
_geom_angle_atom_site_label_2
_geom_angle_atom_site_label_3
_geom_angle
O1B Er2 O3B 65.43(7)
O1B Er2 O2E 83.56(8)
O3B Er2 O2E 82.35(8)
O1B Er2 O5B 111.25(8)
O3B Er2 O5B 83.70(8)
O2E Er2 O5B 152.97(8)
O1B Er2 O8B 142.27(8)
O3B Er2 O8B 136.59(8)
O2E Er2 O8B 72.94(8)
O5B Er2 O8B 102.61(9)
O1B Er2 O6B 75.16(8)
O3B Er2 O6B 102.19(8)
O2E Er2 O6B 153.65(8)
O5B Er2 O6B 52.64(8)
O8B Er2 O6B 115.84(9)
O1B Er2 O9B 126.43(9)
O3B Er2 O9B 154.11(9)
O2E Er2 O9B 119.64(8)
O5B Er2 O9B 70.59(9)
O8B Er2 O9B 51.12(9)
O6B Er2 O9B 64.76(9)
O1B Er2 O2B 65.95(7)
O3B Er2 O2B 129.50(7)
O2E Er2 O2B 79.57(7)
O5B Er2 O2B 126.73(7)
O8B Er2 O2B 80.80(8)
O6B Er2 O2B 77.67(8)
O9B Er2 O2B 71.76(9)
O1B Er2 O4B 129.81(7)
O3B Er2 O4B 64.82(7)
O2E Er2 O4B 83.81(7)
O5B Er2 O4B 69.30(7)
O8B Er2 O4B 77.28(7)
O6B Er2 O4B 121.82(8)
O9B Er2 O4B 101.84(9)
O2B Er2 O4B 155.58(7)
O1B Er2 N4B 95.02(8)
O3B Er2 N4B 95.64(8)
O2E Er2 N4B 177.89(7)
O5B Er2 N4B 26.65(8)
O8B Er2 N4B 109.06(8)
O6B Er2 N4B 26.21(8)
O9B Er2 N4B 62.47(8)
O2B Er2 N4B 101.30(8)
O4B Er2 N4B 95.94(8)
O1B Er2 N3B 138.89(8)
O3B Er2 N3B 155.47(8)
O2E Er2 N3B 95.83(8)
O5B Er2 N3B 87.44(8)
O8B Er2 N3B 25.54(9)
O6B Er2 N3B 90.30(9)
O9B Er2 N3B 25.65(9)
O2B Er2 N3B 73.50(7)
O4B Er2 N3B 90.66(7)
N4B Er2 N3B 86.27(8)
O1B Er2 Zn2 36.67(5)
O3B Er2 Zn2 36.98(5)
O2E Er2 Zn2 63.70(5)
O5B Er2 Zn2 114.67(5)
O8B Er2 Zn2 136.57(7)
O6B Er2 Zn2 104.53(6)
O9B Er2 Zn2 162.84(8)
O2B Er2 Zn2 93.32(5)
O4B Er2 Zn2 95.22(5)
N4B Er2 Zn2 114.27(5)
N3B Er2 Zn2 157.80(6)
O1E Zn2 O1B 102.99(9)
O1E Zn2 O3B 106.78(9)
O1B Zn2 O3B 73.30(8)
O1E Zn2 N1B 112.29(10)
O1B Zn2 N1B 89.95(9)
O3B Zn2 N1B 140.08(10)
O1E Zn2 N2B 102.83(10)
O1B Zn2 N2B 153.38(10)
O3B Zn2 N2B 93.10(9)
N1B Zn2 N2B 86.21(10)
O1E Zn2 Er2 87.76(6)
O1B Zn2 Er2 40.79(6)
O3B Zn2 Er2 42.11(6)
N1B Zn2 Er2 130.64(7)
N2B Zn2 Er2 134.57(7)
C2B O2B C21B 115.2(2)
C2B O2B Er2 114.49(16)
C21B O2B Er2 126.76(18)
C1B O1B Zn2 120.79(18)
C1B O1B Er2 125.92(18)
Zn2 O1B Er2 102.55(9)
C15B O4B C41B 115.8(2)
C15B O4B Er2 116.46(17)
C41B O4B Er2 126.73(18)
C16B O3B Zn2 121.20(19)
C16B O3B Er2 126.48(18)
Zn2 O3B Er2 100.90(8)
C2E O1E Zn2 121.6(2)
O1A Er1 O2D 84.76(8)
O1A Er1 O3A 66.12(7)
O2D Er1 O3A 77.60(8)
O1A Er1 O8A 134.36(8)
O2D Er1 O8A 66.34(8)
O3A Er1 O8A 133.24(7)
O1A Er1 O5A 76.87(8)
O2D Er1 O5A 155.41(8)
O3A Er1 O5A 108.79(8)
O8A Er1 O5A 116.47(8)
O1A Er1 O6A 102.63(8)
O2D Er1 O6A 149.88(8)
O3A Er1 O6A 78.93(7)
O8A Er1 O6A 120.28(8)
O5A Er1 O6A 52.42(7)
O1A Er1 O4A 132.66(7)
O2D Er1 O4A 83.54(8)
O3A Er1 O4A 66.58(7)
O8A Er1 O4A 80.28(7)
O5A Er1 O4A 120.96(8)
O6A Er1 O4A 69.89(7)
O1A Er1 O9A 141.11(8)
O2D Er1 O9A 118.18(8)
O3A Er1 O9A 144.96(8)
O8A Er1 O9A 51.93(8)
O5A Er1 O9A 70.60(8)
O6A Er1 O9A 73.73(8)
O4A Er1 O9A 83.51(8)
O1A Er1 O2A 65.78(7)
O2D Er1 O2A 85.87(8)
O3A Er1 O2A 130.17(7)
O8A Er1 O2A 77.13(7)
O5A Er1 O2A 71.81(7)
O6A Er1 O2A 123.94(7)
O4A Er1 O2A 157.34(7)
O9A Er1 O2A 83.95(7)
O1A Er1 N4A 89.06(8)
O2D Er1 N4A 170.68(8)
O3A Er1 N4A 93.53(8)
O8A Er1 N4A 122.74(8)
O5A Er1 N4A 26.22(8)
O6A Er1 N4A 26.22(7)
O4A Er1 N4A 95.62(8)
O9A Er1 N4A 70.82(8)
O2A Er1 N4A 97.96(8)
O1A Er1 N3A 146.55(8)
O2D Er1 N3A 91.90(8)
O3A Er1 N3A 145.38(7)
O8A Er1 N3A 25.71(8)
O5A Er1 N3A 94.49(8)
O6A Er1 N3A 96.83(8)
O4A Er1 N3A 79.61(7)
O9A Er1 N3A 26.28(8)
O2A Er1 N3A 80.79(7)
N4A Er1 N3A 97.08(8)
O1A Er1 Zn1 37.27(5)
O2D Er1 Zn1 61.33(5)
O3A Er1 Zn1 37.27(5)
O8A Er1 Zn1 127.39(5)
O5A Er1 Zn1 108.92(6)
O6A Er1 Zn1 107.80(5)
O4A Er1 Zn1 98.55(5)
O9A Er1 Zn1 177.75(6)
O2A Er1 Zn1 93.81(5)
N4A Er1 Zn1 109.78(6)
N3A Er1 Zn1 153.11(6)
O1D Zn1 O3A 109.63(9)
O1D Zn1 O1A 103.71(9)
O3A Zn1 O1A 74.24(8)
O1D Zn1 N1A 111.90(10)
O3A Zn1 N1A 138.01(10)
O1A Zn1 N1A 90.10(9)
O1D Zn1 N2A 98.33(10)
O3A Zn1 N2A 93.24(9)
O1A Zn1 N2A 157.26(10)
N1A Zn1 N2A 86.80(10)
O1D Zn1 Er1 89.65(6)
O3A Zn1 Er1 43.32(6)
O1A Zn1 Er1 40.79(5)
N1A Zn1 Er1 130.65(7)
N2A Zn1 Er1 135.17(7)
C16A O3A Zn1 120.44(18)
C16A O3A Er1 121.95(17)
Zn1 O3A Er1 99.41(8)
C2A O2A C21A 116.0(2)
C2A O2A Er1 114.41(17)
C21A O2A Er1 128.41(18)
C1A O1A Zn1 119.11(19)
C1A O1A Er1 126.67(19)
Zn1 O1A Er1 101.94(8)
N3A O8A Er1 98.11(18)
C2E O2E Er2 141.6(2)
N4B O5B Er2 96.52(18)
C2D O1D Zn1 117.2(2)
C15A O4A C41A 115.4(2)
C15A O4A Er1 116.61(17)
C41A O4A Er1 125.20(18)
C2D O2D Er1 143.8(2)
N4A O6A Er1 95.87(18)
N4B O6B Er2 94.06(18)
N4A O5A Er1 96.43(18)
O7B N4B O6B 122.7(3)
O7B N4B O5B 121.4(3)
O6B N4B O5B 115.9(3)
O7B N4B Er2 172.6(2)
O6B N4B Er2 59.73(16)
O5B N4B Er2 56.83(15)
N3A O9A Er1 94.45(18)
C32B N2B C9B 108.6(3)
C32B N2B C10B 109.1(3)
C9B N2B C10B 111.0(2)
C32B N2B Zn2 114.8(2)
C9B N2B Zn2 104.73(19)
C10B N2B Zn2 108.43(19)
N3B O8B Er2 99.17(19)
C7A N1A C8A 110.7(3)
C7A N1A C31A 109.4(2)
C8A N1A C31A 110.7(2)
C7A N1A Zn1 113.87(19)
C8A N1A Zn1 100.63(17)
C31A N1A Zn1 111.23(19)
C32A N2A C10A 109.2(2)
C32A N2A C9A 109.6(3)
C10A N2A C9A 110.1(2)
C32A N2A Zn1 113.6(2)
C10A N2A Zn1 109.96(19)
C9A N2A Zn1 104.26(18)
O3A C16A C15A 119.1(3)
O3A C16A C11A 122.3(3)
C15A C16A C11A 118.6(3)
O7A N4A O6A 122.6(3)
O7A N4A O5A 122.2(3)
O6A N4A O5A 115.2(3)
O7A N4A Er1 177.5(2)
O6A N4A Er1 57.92(15)
O5A N4A Er1 57.35(15)
C31B N1B C7B 110.0(3)
C31B N1B C8B 111.0(2)
C7B N1B C8B 108.6(3)
C31B N1B Zn2 111.2(2)
C7B N1B Zn2 113.85(19)
C8B N1B Zn2 101.91(19)
C13A C12A C11A 122.4(3)
C12A C11A C16A 118.7(3)
C12A C11A C10A 121.3(3)
C16A C11A C10A 120.0(3)
O10A N3A O8A 122.1(3)
O10A N3A O9A 122.7(3)
O8A N3A O9A 115.2(3)
O10A N3A Er1 174.6(2)
O8A N3A Er1 56.17(15)
O9A N3A Er1 59.28(15)
O10B N3B O9B 121.9(3)
O10B N3B O8B 122.5(3)
O9B N3B O8B 115.4(3)
O10B N3B Er2 171.0(2)
O9B N3B Er2 60.29(16)
O8B N3B Er2 55.29(15)
N3B O9B Er2 94.1(2)
O2E C2E O1E 124.8(3)
O2E C2E C1E 118.4(3)
O1E C2E C1E 116.8(3)
C15A C14A C13A 120.3(3)
O2D C2D O1D 124.7(3)
O2D C2D C1D 118.2(3)
O1D C2D C1D 117.1(3)
C14A C15A O4A 124.1(3)
C14A C15A C16A 122.0(3)
O4A C15A C16A 113.9(3)
C2A C3A C4A 119.4(3)
N2A C10A C11A 113.7(3)
N2B C10B C11B 113.0(2)
C12B C11B C16B 118.3(3)
C12B C11B C10B 121.3(3)
C16B C11B C10B 120.4(3)
C3A C2A C1A 121.2(3)
C3A C2A O2A 125.3(3)
C1A C2A O2A 113.5(3)
O1A C1A C2A 119.2(3)
O1A C1A C6A 120.8(3)
C2A C1A C6A 120.0(3)
C3B C2B C1B 121.8(3)
C3B C2B O2B 124.6(3)
C1B C2B O2B 113.6(3)
C2B C3B C4B 119.4(3)
O1B C1B C2B 118.9(3)
O1B C1B C6B 122.1(3)
C2B C1B C6B 119.0(3)
C14B C15B O4B 125.6(3)
C14B C15B C16B 120.9(3)
O4B C15B C16B 113.6(3)
O3B C16B C15B 118.5(3)
O3B C16B C11B 121.9(3)
C15B C16B C11B 119.6(3)
C15B C14B C13B 120.2(3)
C1B C6B C5B 118.9(3)
C1B C6B C7B 118.1(3)
C5B C6B C7B 123.0(3)
N2A C9A C8A 112.1(3)
N2B C9B C8B 111.9(3)
N1B C8B C9B 110.6(3)
C1A C6A C5A 118.3(3)
C1A C6A C7A 118.3(3)
C5A C6A C7A 123.3(3)
C4A C5A C6A 121.7(3)
N1A C8A C9A 111.6(3)
C12A C13A C14A 118.1(3)
C12A C13A C18A 122.0(3)
C14A C13A C18A 120.0(3)
C5A C4A C3A 119.3(3)
C5A C4A C17A 121.0(3)
C3A C4A C17A 119.6(3)
C13B C12B C11B 122.4(3)
C12B C13B C14B 118.6(3)
C12B C13B C18B 120.9(3)
C14B C13B C18B 120.5(3)
N1A C7A C6A 113.2(3)
N1B C7B C6B 113.9(3)
C5B C4B C3B 119.2(3)
C5B C4B C17B 121.9(3)
C3B C4B C17B 118.9(3)
C4B C5B C6B 121.6(3)

loop_
_geom_bond_atom_site_label_1
_geom_bond_atom_site_label_2
_geom_bond_distance
Er2 O1B 2.226(2)
Er2 O3B 2.272(2)
Er2 O2E 2.299(2)
Er2 O5B 2.390(2)
Er2 O8B 2.424(2)
Er2 O6B 2.456(2)
Er2 O9B 2.534(3)
Er2 O2B 2.537(2)
Er2 O4B 2.559(2)
Er2 N4B 2.837(3)
Er2 N3B 2.910(3)
Er2 Zn2 3.3270(4)
Zn2 O1E 1.979(2)
Zn2 O1B 2.035(2)
Zn2 O3B 2.038(2)
Zn2 N1B 2.111(3)
Zn2 N2B 2.135(3)
O2B C2B 1.406(3)
O2B C21B 1.442(4)
O1B C1B 1.335(4)
O4B C15B 1.394(3)
O4B C41B 1.438(4)
O3B C16B 1.344(4)
O1E C2E 1.272(4)
Er1 O1A 2.210(2)
Er1 O2D 2.288(2)
Er1 O3A 2.302(2)
Er1 O8A 2.411(2)
Er1 O5A 2.423(2)
Er1 O6A 2.436(2)
Er1 O4A 2.469(2)
Er1 O9A 2.477(2)
Er1 O2A 2.564(2)
Er1 N4A 2.860(3)
Er1 N3A 2.873(3)
Er1 Zn1 3.3100(4)
Zn1 O1D 1.967(2)
Zn1 O3A 2.032(2)
Zn1 O1A 2.049(2)
Zn1 N1A 2.097(2)
Zn1 N2A 2.144(3)
C17A C4A 1.513(4)
O3A C16A 1.344(3)
O2A C2A 1.405(3)
O2A C21A 1.440(4)
O1A C1A 1.347(3)
O8A N3A 1.259(3)
O2E C2E 1.252(4)
O5B N4B 1.281(3)
O1D C2D 1.265(4)
O4A C15A 1.398(4)
O4A C41A 1.446(4)
O2D C2D 1.258(4)
O6A N4A 1.270(3)
O6B N4B 1.256(4)
O5A N4A 1.272(4)
N4B O7B 1.220(4)
O9A N3A 1.276(4)
O10A N3A 1.222(3)
O10B N3B 1.220(3)
N2B C32B 1.478(4)
N2B C9B 1.493(4)
N2B C10B 1.498(4)
O8B N3B 1.271(4)
N1A C7A 1.483(4)
N1A C8A 1.484(4)
N1A C31A 1.485(4)
N2A C32A 1.481(4)
N2A C10A 1.492(4)
N2A C9A 1.500(4)
C16A C15A 1.399(4)
C16A C11A 1.403(4)
N4A O7A 1.222(4)
N1B C31B 1.473(4)
N1B C7B 1.489(4)
N1B C8B 1.496(4)
C12A C13A 1.391(4)
C12A C11A 1.398(4)
C11A C10A 1.514(4)
N3B O9B 1.263(4)
C2E C1E 1.508(4)
C14A C15A 1.373(4)
C14A C13A 1.396(4)
C2D C1D 1.499(5)
C3A C2A 1.386(4)
C3A C4A 1.396(4)
C10B C11B 1.506(4)
C11B C12B 1.395(4)
C11B C16B 1.403(4)
C2A C1A 1.390(4)
C1A C6A 1.396(4)
C2B C3B 1.376(4)
C2B C1B 1.395(4)
C3B C4B 1.400(4)
C1B C6B 1.395(4)
C15B C14B 1.384(4)
C15B C16B 1.398(4)
C14B C13B 1.394(4)
C6B C5B 1.397(4)
C6B C7B 1.505(4)
C9A C8A 1.516(5)
C9B C8B 1.504(5)
C6A C5A 1.401(4)
C6A C7A 1.513(4)
C5A C4A 1.385(5)
C13A C18A 1.507(4)
C12B C13B 1.386(5)
C13B C18B 1.515(4)
C4B C5B 1.382(5)
C4B C17B 1.511(5)
